data_4025115
loop_
_publ_author_name
'Sanzhong Luo'
'Yupu Qiao'
'Long Zhang'
'Jiuyuan Li'
'Xin Li'
'Jin-Pei Cheng'

_publ_section_title
;
Asymmetric Direct Aldol Reactions of Acetoacetals Catalyzed by a Simple
Chiral Primary Amine
;
_journal_name_full 'Journal of Organic Chemistry'
_journal_page_first 9521
_journal_page_last 9523
_journal_paper_doi 10.1021/jo9021259
_journal_volume 74
_journal_year 2009
_chemical_absolute_configuration ad
_chemical_formula_moiety 'C14 H17 Cl O4'
_chemical_formula_sum 'C14 H17 Cl O4'
_chemical_formula_weight 284.73
_chemical_name_systematic
; 
 ? 
;
_space_group_IT_number 19
_symmetry_cell_setting orthorhombic
_symmetry_space_group_name_Hall 'P 2ac 2ab'
_symmetry_space_group_name_H-M 'P 21 21 21'
_atom_sites_solution_hydrogens geom
_atom_sites_solution_primary direct
_atom_sites_solution_secondary difmap
_audit_creation_method SHELXL-97
_cell_angle_alpha 90.00
_cell_angle_beta 90.00
_cell_angle_gamma 90.00
_cell_formula_units_Z 4
_cell_length_a 4.8386(10)
_cell_length_b 10.616(2)
_cell_length_c 27.704(6)
_cell_measurement_reflns_used 435
_cell_measurement_temperature 173(2)
_cell_measurement_theta_max 27.48
_cell_measurement_theta_min 2.17
_cell_volume 1423.1(5)
_computing_cell_refinement 'CrystalClear (Rigaku Inc., 2008)'
_computing_data_collection 'CrystalClear (Rigaku Inc., 2008)'
_computing_data_reduction 'CrystalClear (Rigaku Inc., 2008)'
_computing_molecular_graphics 'XP in Siemens SHELXTL (Sheldrick, 1994)'
_computing_publication_material 'SHELX97 (Sheldrick, 1997)'
_computing_structure_refinement 'SHELXL-97 (Sheldrick, 1997)'
_computing_structure_solution 'SHELXS-97 (Sheldrick, 1990)'
_diffrn_ambient_temperature 173(2)
_diffrn_measured_fraction_theta_full 0.999
_diffrn_measured_fraction_theta_max 0.999
_diffrn_measurement_device_type 'Saturn724+ CCD'
_diffrn_measurement_method '\w scans at fixed \c = 45\%'
_diffrn_radiation_monochromator graphite
_diffrn_radiation_source 'sealed tube'
_diffrn_radiation_type MoK\a
_diffrn_radiation_wavelength 0.71073
_diffrn_reflns_av_R_equivalents 0.0347
_diffrn_reflns_av_sigmaI/netI 0.0292
_diffrn_reflns_limit_h_max 6
_diffrn_reflns_limit_h_min -6
_diffrn_reflns_limit_k_max 13
_diffrn_reflns_limit_k_min -13
_diffrn_reflns_limit_l_max 35
_diffrn_reflns_limit_l_min -29
_diffrn_reflns_number 11753
_diffrn_reflns_theta_full 27.48
_diffrn_reflns_theta_max 27.48
_diffrn_reflns_theta_min 1.47
_exptl_absorpt_coefficient_mu 0.275
_exptl_absorpt_correction_T_max 0.9730
_exptl_absorpt_correction_T_min 0.9269
_exptl_absorpt_correction_type multi-scan
_exptl_absorpt_process_details 'CrystalClear (Rigaku Inc., 2008)'
_exptl_crystal_colour colorless
_exptl_crystal_density_diffrn 1.329
_exptl_crystal_density_method 'not measured'
_exptl_crystal_description plate
_exptl_crystal_F_000 600
_exptl_crystal_size_max 0.28
_exptl_crystal_size_mid 0.20
_exptl_crystal_size_min 0.10
_refine_diff_density_max 0.252
_refine_diff_density_min -0.227
_refine_diff_density_rms 0.044
_refine_ls_abs_structure_details 'Flack H D (1983), Acta Cryst. A39, 876-881'
_refine_ls_abs_structure_Flack 0.00(7)
_refine_ls_extinction_method none
_refine_ls_goodness_of_fit_ref 1.066
_refine_ls_hydrogen_treatment constr
_refine_ls_matrix_type full
_refine_ls_number_parameters 172
_refine_ls_number_reflns 3259
_refine_ls_number_restraints 0
_refine_ls_restrained_S_all 1.066
_refine_ls_R_factor_all 0.0410
_refine_ls_R_factor_gt 0.0391
_refine_ls_shift/su_max 0.001
_refine_ls_shift/su_mean 0.000
_refine_ls_structure_factor_coef Fsqd
_refine_ls_weighting_details 'calc w=1/[\s^2^(Fo^2^)+(0.0452P)^2^+0.3929P] where P=(Fo^2^+2Fc^2^)/3'
_refine_ls_weighting_scheme calc
_refine_ls_wR_factor_gt 0.0973
_refine_ls_wR_factor_ref 0.0991
_reflns_number_gt 3140
_reflns_number_total 3259
_reflns_threshold_expression >2sigma(I)
_cod_data_source_file jo9021259_si_002.cif
_cod_data_source_block mx128
_cod_depositor_comments
;
The following automatic conversions were performed:
'_exptl_absorpt_correction_type' value 'Multi-scan' changed to
'multi-scan' according to
'/home/saulius/struct/CIF-dictionaries/cif_core.dic' dictionary named
'cif_core.dic' version 2.4.1 from 2010-06-29.

Automatic conversion script
Id: cif_fix_enum 1527 2010-12-29 10:47:43Z saulius 
;
_cod_original_sg_symbol_H-M P2(1)2(1)2(1)
_cod_database_code 4025115

loop_
_symmetry_equiv_pos_as_xyz
'x, y, z'
'-x+1/2, -y, z+1/2'
'-x, y+1/2, -z+1/2'
'x+1/2, -y+1/2, -z'

loop_
_atom_site_label
_atom_site_type_symbol
_atom_site_fract_x
_atom_site_fract_y
_atom_site_fract_z
_atom_site_U_iso_or_equiv
_atom_site_adp_type
_atom_site_occupancy
_atom_site_symmetry_multiplicity
_atom_site_calc_flag
_atom_site_refinement_flags
_atom_site_disorder_assembly
_atom_site_disorder_group
Cl1 Cl 0.74403(13) 0.53821(5) 0.857183(16) 0.04560(15) Uani 1 1 d . . .
O1 O 0.6509(3) 0.30073(12) 0.98644(4) 0.0299(3) Uani 1 1 d . . .
H1A H 0.5056 0.2674 0.9970 0.036 Uiso 1 1 d R . .
O2 O 0.8731(3) 0.13246(17) 0.90401(6) 0.0479(4) Uani 1 1 d . . .
O3 O 0.7166(4) 0.07077(12) 0.78880(5) 0.0433(4) Uani 1 1 d . . .
O4 O 0.5210(3) -0.12087(13) 0.80946(5) 0.0413(4) Uani 1 1 d . . .
C1 C 0.2960(4) 0.51311(18) 0.97773(7) 0.0344(4) Uani 1 1 d . . .
H1B H 0.2708 0.4566 1.0039 0.041 Uiso 1 1 calc R . .
C2 C 0.1486(5) 0.6252(2) 0.97682(8) 0.0422(5) Uani 1 1 d . . .
H2A H 0.0237 0.6445 1.0022 0.051 Uiso 1 1 calc R . .
C3 C 0.1830(5) 0.70921(19) 0.93895(9) 0.0455(5) Uani 1 1 d . . .
H3A H 0.0795 0.7852 0.9381 0.055 Uiso 1 1 calc R . .
C4 C 0.3670(5) 0.68226(19) 0.90258(8) 0.0414(5) Uani 1 1 d . . .
H4A H 0.3949 0.7400 0.8768 0.050 Uiso 1 1 calc R . .
C5 C 0.5112(4) 0.56966(18) 0.90410(7) 0.0325(4) Uani 1 1 d . . .
C6 C 0.4799(4) 0.48187(17) 0.94101(6) 0.0273(4) Uani 1 1 d . . .
C7 C 0.6267(4) 0.35609(16) 0.93972(6) 0.0258(3) Uani 1 1 d . . .
H7A H 0.8177 0.3707 0.9271 0.031 Uiso 1 1 calc R . .
C8 C 0.4792(4) 0.26726(16) 0.90459(6) 0.0285(4) Uani 1 1 d . . .
H8A H 0.3010 0.2416 0.9191 0.034 Uiso 1 1 calc R . .
H8B H 0.4370 0.3144 0.8747 0.034 Uiso 1 1 calc R . .
C9 C 0.6365(4) 0.1512(2) 0.89135(7) 0.0318(4) Uani 1 1 d . . .
C10 C 0.4810(4) 0.0533(2) 0.86215(7) 0.0370(4) Uani 1 1 d . . .
H10A H 0.3993 -0.0094 0.8844 0.044 Uiso 1 1 calc R . .
H10B H 0.3277 0.0950 0.8447 0.044 Uiso 1 1 calc R . .
C11 C 0.6619(4) -0.01400(16) 0.82626(6) 0.0298(4) Uani 1 1 d . . .
H11A H 0.8388 -0.0399 0.8421 0.036 Uiso 1 1 calc R . .
C12 C 0.8916(6) 0.0150(2) 0.75286(9) 0.0541(6) Uani 1 1 d . . .
H12A H 1.0751 -0.0032 0.7670 0.065 Uiso 1 1 calc R . .
H12B H 0.9177 0.0749 0.7259 0.065 Uiso 1 1 calc R . .
C13 C 0.7656(6) -0.1060(2) 0.73385(7) 0.0437(5) Uani 1 1 d . . .
H13A H 0.5984 -0.0867 0.7146 0.052 Uiso 1 1 calc R . .
H13B H 0.8996 -0.1497 0.7127 0.052 Uiso 1 1 calc R . .
C14 C 0.6908(6) -0.18928(19) 0.77583(8) 0.0459(6) Uani 1 1 d . . .
H14A H 0.5895 -0.2643 0.7640 0.055 Uiso 1 1 calc R . .
H14B H 0.8611 -0.2184 0.7922 0.055 Uiso 1 1 calc R . .

loop_
_atom_site_aniso_label
_atom_site_aniso_U_11
_atom_site_aniso_U_22
_atom_site_aniso_U_33
_atom_site_aniso_U_23
_atom_site_aniso_U_13
_atom_site_aniso_U_12
Cl1 0.0585(3) 0.0485(3) 0.0298(2) 0.00174(19) 0.0099(2) -0.0147(3)
O1 0.0265(6) 0.0397(7) 0.0237(6) 0.0029(5) 0.0006(5) 0.0007(6)
O2 0.0302(8) 0.0594(10) 0.0540(9) -0.0228(8) -0.0023(7) 0.0046(7)
O3 0.0612(10) 0.0272(6) 0.0413(7) -0.0004(5) 0.0154(7) -0.0030(7)
O4 0.0533(9) 0.0298(7) 0.0407(8) -0.0096(6) 0.0112(7) -0.0123(7)
C1 0.0361(11) 0.0350(9) 0.0322(9) -0.0041(7) 0.0029(8) -0.0003(8)
C2 0.0391(11) 0.0402(11) 0.0471(11) -0.0108(9) 0.0020(10) 0.0027(9)
C3 0.0469(13) 0.0295(9) 0.0600(13) -0.0052(9) -0.0101(11) -0.0001(9)
C4 0.0533(13) 0.0294(9) 0.0415(11) 0.0018(8) -0.0093(10) -0.0069(9)
C5 0.0374(10) 0.0315(9) 0.0287(9) -0.0013(7) -0.0035(8) -0.0095(8)
C6 0.0278(9) 0.0301(8) 0.0240(8) -0.0024(7) -0.0032(7) -0.0055(7)
C7 0.0257(8) 0.0316(9) 0.0200(7) -0.0005(7) -0.0003(7) -0.0029(7)
C8 0.0283(9) 0.0312(9) 0.0260(8) -0.0031(7) -0.0013(8) -0.0016(7)
C9 0.0250(9) 0.0395(10) 0.0311(9) -0.0103(8) 0.0039(7) -0.0032(8)
C10 0.0304(10) 0.0407(10) 0.0400(10) -0.0141(9) 0.0067(8) -0.0058(9)
C11 0.0336(9) 0.0267(8) 0.0291(8) -0.0051(7) 0.0020(7) -0.0013(7)
C12 0.0673(16) 0.0491(13) 0.0458(12) -0.0048(10) 0.0279(12) -0.0079(12)
C13 0.0529(13) 0.0508(11) 0.0273(8) -0.0077(8) 0.0019(10) 0.0046(12)
C14 0.0657(17) 0.0293(9) 0.0428(11) -0.0116(8) 0.0090(11) 0.0005(10)

loop_
_atom_type_symbol
_atom_type_description
_atom_type_scat_dispersion_real
_atom_type_scat_dispersion_imag
_atom_type_scat_source
C C 0.0033 0.0016 'International Tables Vol C Tables 4.2.6.8 and 6.1.1.4'
H H 0.0000 0.0000 'International Tables Vol C Tables 4.2.6.8 and 6.1.1.4'
O O 0.0106 0.0060 'International Tables Vol C Tables 4.2.6.8 and 6.1.1.4'
Cl Cl 0.1484 0.1585 'International Tables Vol C Tables 4.2.6.8 and 6.1.1.4'

loop_
_geom_angle_atom_site_label_1
_geom_angle_atom_site_label_2
_geom_angle_atom_site_label_3
_geom_angle
_geom_angle_site_symmetry_1
_geom_angle_site_symmetry_3
_geom_angle_publ_flag
C7 O1 H1A 114.9 . . ?
C11 O3 C12 111.16(16) . . ?
C11 O4 C14 110.21(16) . . ?
C2 C1 C6 121.31(19) . . ?
C2 C1 H1B 119.3 . . ?
C6 C1 H1B 119.3 . . ?
C3 C2 C1 120.2(2) . . ?
C3 C2 H2A 119.9 . . ?
C1 C2 H2A 119.9 . . ?
C4 C3 C2 119.9(2) . . ?
C4 C3 H3A 120.1 . . ?
C2 C3 H3A 120.1 . . ?
C3 C4 C5 118.93(19) . . ?
C3 C4 H4A 120.5 . . ?
C5 C4 H4A 120.5 . . ?
C4 C5 C6 123.07(19) . . ?
C4 C5 Cl1 117.77(15) . . ?
C6 C5 Cl1 119.16(15) . . ?
C1 C6 C5 116.55(18) . . ?
C1 C6 C7 121.86(16) . . ?
C5 C6 C7 121.51(16) . . ?
O1 C7 C6 112.38(13) . . ?
O1 C7 C8 111.17(14) . . ?
C6 C7 C8 109.85(14) . . ?
O1 C7 H7A 107.7 . . ?
C6 C7 H7A 107.7 . . ?
C8 C7 H7A 107.7 . . ?
C9 C8 C7 115.23(16) . . ?
C9 C8 H8A 108.5 . . ?
C7 C8 H8A 108.5 . . ?
C9 C8 H8B 108.5 . . ?
C7 C8 H8B 108.5 . . ?
H8A C8 H8B 107.5 . . ?
O2 C9 C8 123.01(19) . . ?
O2 C9 C10 120.6(2) . . ?
C8 C9 C10 116.31(17) . . ?
C11 C10 C9 112.91(16) . . ?
C11 C10 H10A 109.0 . . ?
C9 C10 H10A 109.0 . . ?
C11 C10 H10B 109.0 . . ?
C9 C10 H10B 109.0 . . ?
H10A C10 H10B 107.8 . . ?
O3 C11 O4 111.48(15) . . ?
O3 C11 C10 107.16(16) . . ?
O4 C11 C10 108.69(16) . . ?
O3 C11 H11A 109.8 . . ?
O4 C11 H11A 109.8 . . ?
C10 C11 H11A 109.8 . . ?
O3 C12 C13 110.7(2) . . ?
O3 C12 H12A 109.5 . . ?
C13 C12 H12A 109.5 . . ?
O3 C12 H12B 109.5 . . ?
C13 C12 H12B 109.5 . . ?
H12A C12 H12B 108.1 . . ?
C14 C13 C12 109.03(17) . . ?
C14 C13 H13A 109.9 . . ?
C12 C13 H13A 109.9 . . ?
C14 C13 H13B 109.9 . . ?
C12 C13 H13B 109.9 . . ?
H13A C13 H13B 108.3 . . ?
O4 C14 C13 109.95(17) . . ?
O4 C14 H14A 109.7 . . ?
C13 C14 H14A 109.7 . . ?
O4 C14 H14B 109.7 . . ?
C13 C14 H14B 109.7 . . ?
H14A C14 H14B 108.2 . . ?

loop_
_geom_bond_atom_site_label_1
_geom_bond_atom_site_label_2
_geom_bond_distance
_geom_bond_site_symmetry_2
_geom_bond_publ_flag
Cl1 C5 1.752(2) . ?
O1 C7 1.426(2) . ?
O1 H1A 0.8400 . ?
O2 C9 1.214(2) . ?
O3 C11 1.399(2) . ?
O3 C12 1.435(3) . ?
O4 C11 1.403(2) . ?
O4 C14 1.439(3) . ?
C1 C2 1.388(3) . ?
C1 C6 1.392(3) . ?
C1 H1B 0.9500 . ?
C2 C3 1.387(3) . ?
C2 H2A 0.9500 . ?
C3 C4 1.375(3) . ?
C3 H3A 0.9500 . ?
C4 C5 1.385(3) . ?
C4 H4A 0.9500 . ?
C5 C6 1.392(2) . ?
C6 C7 1.513(2) . ?
C7 C8 1.532(2) . ?
C7 H7A 1.0000 . ?
C8 C9 1.494(3) . ?
C8 H8A 0.9900 . ?
C8 H8B 0.9900 . ?
C9 C10 1.517(3) . ?
C10 C11 1.505(3) . ?
C10 H10A 0.9900 . ?
C10 H10B 0.9900 . ?
C11 H11A 1.0000 . ?
C12 C13 1.516(3) . ?
C12 H12A 0.9900 . ?
C12 H12B 0.9900 . ?
C13 C14 1.505(3) . ?
C13 H13A 0.9900 . ?
C13 H13B 0.9900 . ?
C14 H14A 0.9900 . ?
C14 H14B 0.9900 . ?

loop_
_geom_hbond_atom_site_label_D
_geom_hbond_atom_site_label_H
_geom_hbond_atom_site_label_A
_geom_hbond_distance_DH
_geom_hbond_distance_HA
_geom_hbond_distance_DA
_geom_hbond_angle_DHA
_geom_hbond_site_symmetry_A
O1 H1A O1 0.84 1.92 2.7528(13) 172.4 4_457

loop_
_geom_torsion_atom_site_label_1
_geom_torsion_atom_site_label_2
_geom_torsion_atom_site_label_3
_geom_torsion_atom_site_label_4
_geom_torsion
_geom_torsion_site_symmetry_1
_geom_torsion_site_symmetry_2
_geom_torsion_site_symmetry_3
_geom_torsion_site_symmetry_4
_geom_torsion_publ_flag
C6 C1 C2 C3 -0.2(3) . . . . ?
C1 C2 C3 C4 -1.1(3) . . . . ?
C2 C3 C4 C5 1.3(3) . . . . ?
C3 C4 C5 C6 -0.3(3) . . . . ?
C3 C4 C5 Cl1 179.98(16) . . . . ?
C2 C1 C6 C5 1.1(3) . . . . ?
C2 C1 C6 C7 -175.61(17) . . . . ?
C4 C5 C6 C1 -0.9(3) . . . . ?
Cl1 C5 C6 C1 178.82(14) . . . . ?
C4 C5 C6 C7 175.87(17) . . . . ?
Cl1 C5 C6 C7 -4.4(2) . . . . ?
C1 C6 C7 O1 -24.7(2) . . . . ?
C5 C6 C7 O1 158.75(16) . . . . ?
C1 C6 C7 C8 99.64(19) . . . . ?
C5 C6 C7 C8 -76.9(2) . . . . ?
O1 C7 C8 C9 -68.2(2) . . . . ?
C6 C7 C8 C9 166.75(15) . . . . ?
C7 C8 C9 O2 -5.9(3) . . . . ?
C7 C8 C9 C10 172.00(16) . . . . ?
O2 C9 C10 C11 -36.9(3) . . . . ?
C8 C9 C10 C11 145.11(18) . . . . ?
C12 O3 C11 O4 -61.8(2) . . . . ?
C12 O3 C11 C10 179.36(18) . . . . ?
C14 O4 C11 O3 63.4(2) . . . . ?
C14 O4 C11 C10 -178.66(17) . . . . ?
C9 C10 C11 O3 -73.2(2) . . . . ?
C9 C10 C11 O4 166.17(17) . . . . ?
C11 O3 C12 C13 55.7(3) . . . . ?
O3 C12 C13 C14 -51.5(3) . . . . ?
C11 O4 C14 C13 -59.1(2) . . . . ?
C12 C13 C14 O4 53.0(3) . . . . ?

loop_
_cod_related_entry_id
_cod_related_entry_database
_cod_related_entry_code
1 ChemSpider 30659103
